data_7214759
loop_
_publ_author_name
'Riisi\"o, Antti'
'H\"anninen, Mikko M.'
'Sillanp\"a\"a, Reijo'

_publ_section_title
;
 Alkyl and diether bridged
 N,N,N&#x2032;,N&#x2032;-tetra(2-hydroxybenzyl)diamines: effects of
 hydrogen bonding on structure and solubility
;
_journal_issue 21
_journal_name_full CrystEngComm
_journal_page_first 7258
_journal_paper_doi 10.1039/c2ce26027a
_journal_volume 14
_journal_year 2012
_chemical_formula_moiety 'C42 H56 N2 O4'
_chemical_formula_sum 'C42 H56 N2 O4'
_chemical_formula_weight 652.89
_chemical_name_systematic
;
?
;
_space_group_IT_number 15
_symmetry_cell_setting monoclinic
_symmetry_space_group_name_Hall '-C 2yc'
_symmetry_space_group_name_H-M 'C 1 2/c 1'
_atom_sites_solution_hydrogens geom
_atom_sites_solution_primary direct
_atom_sites_solution_secondary difmap
_audit_conform_dict_location ftp://ftp.iucr.org/pub/cif_core.dic
_audit_conform_dict_name cif_core.dic
_audit_conform_dict_version 2.3
_audit_creation_date 2012-06-04T16:28:31-00:00
_audit_creation_method 'WinGX routine CIF_UPDATE'
_cell_angle_alpha 90
_cell_angle_beta 107.368(3)
_cell_angle_gamma 90
_cell_formula_units_Z 4
_cell_length_a 10.3558(5)
_cell_length_b 26.5600(14)
_cell_length_c 14.0029(7)
_cell_measurement_reflns_used 2507
_cell_measurement_temperature 123(2)
_cell_measurement_theta_max 74.6594
_cell_measurement_theta_min 3.3331
_cell_volume 3675.9(3)
_computing_cell_refinement
;
CrysAlisPro, Agilent Technologies,
Version 1.171.35.21 (release 20-01-2012 CrysAlis171 .NET)
(compiled Jan 23 2012,18:06:46)
;
_computing_data_collection
;
CrysAlisPro, Agilent Technologies,
Version 1.171.35.21 (release 20-01-2012 CrysAlis171 .NET)
(compiled Jan 23 2012,18:06:46)
;
_computing_data_reduction
;
CrysAlisPro, Agilent Technologies,
Version 1.171.35.21 (release 20-01-2012 CrysAlis171 .NET)
(compiled Jan 23 2012,18:06:46)
;
_computing_structure_refinement 'SHELXL-97 (Sheldrick, 2008)'
_diffrn_ambient_temperature 123(2)
_diffrn_detector_area_resol_mean 10.3953
_diffrn_measured_fraction_theta_full 0.995
_diffrn_measured_fraction_theta_max 0.995
_diffrn_measurement_device_type 'SuperNova, Dual, Cu at zero, Atlas'
_diffrn_measurement_method '\w scans'
_diffrn_orient_matrix_UB_11 -0.1113331
_diffrn_orient_matrix_UB_12 0.0350717
_diffrn_orient_matrix_UB_13 0.0145752
_diffrn_orient_matrix_UB_21 0.0546181
_diffrn_orient_matrix_UB_22 0.0432318
_diffrn_orient_matrix_UB_23 -0.0507718
_diffrn_orient_matrix_UB_31 -0.094304
_diffrn_orient_matrix_UB_32 -0.0165179
_diffrn_orient_matrix_UB_33 -0.1029726
_diffrn_radiation_monochromator graphite
_diffrn_radiation_type CuK\a
_diffrn_radiation_wavelength 1.54184
_diffrn_reflns_av_R_equivalents 0.024
_diffrn_reflns_av_unetI/netI 0.0313
_diffrn_reflns_limit_h_max 11
_diffrn_reflns_limit_h_min -12
_diffrn_reflns_limit_k_max 31
_diffrn_reflns_limit_k_min -32
_diffrn_reflns_limit_l_max 11
_diffrn_reflns_limit_l_min -16
_diffrn_reflns_number 7109
_diffrn_reflns_theta_full 69.99
_diffrn_reflns_theta_max 69.99
_diffrn_reflns_theta_min 3.33
_exptl_absorpt_coefficient_mu 0.585
_exptl_absorpt_correction_T_max 1
_exptl_absorpt_correction_T_min 0.712
_exptl_absorpt_correction_type multi-scan
_exptl_absorpt_process_details
;
CrysAlisPro, Agilent Technologies,
Version 1.171.35.21 (release 20-01-2012 CrysAlis171 .NET)
(compiled Jan 23 2012,18:06:46)
Empirical absorption correction using spherical harmonics,
implemented in SCALE3 ABSPACK scaling algorithm.
;
_exptl_crystal_colour colourless
_exptl_crystal_density_diffrn 1.18
_exptl_crystal_density_method 'not measured'
_exptl_crystal_description plate
_exptl_crystal_F_000 1416
_exptl_crystal_size_max 0.2
_exptl_crystal_size_mid 0.18
_exptl_crystal_size_min 0.1
_refine_diff_density_max 0.318
_refine_diff_density_min -0.179
_refine_diff_density_rms 0.042
_refine_ls_extinction_method none
_refine_ls_goodness_of_fit_ref 1.055
_refine_ls_hydrogen_treatment mixed
_refine_ls_matrix_type full
_refine_ls_number_parameters 243
_refine_ls_number_reflns 3468
_refine_ls_number_restraints 2
_refine_ls_restrained_S_all 1.055
_refine_ls_R_factor_all 0.0658
_refine_ls_R_factor_gt 0.0523
_refine_ls_shift/su_max 0.000
_refine_ls_shift/su_mean 0.000
_refine_ls_structure_factor_coef Fsqd
_refine_ls_weighting_details 'calc w=1/[\s^2^(Fo^2^)+(0.0619P)^2^+3.1657P] where P=(Fo^2^+2Fc^2^)/3'
_refine_ls_weighting_scheme calc
_refine_ls_wR_factor_gt 0.1347
_refine_ls_wR_factor_ref 0.1454
_reflns_number_gt 2761
_reflns_number_total 3468
_reflns_threshold_expression >2\s(I)
_cod_data_source_file c2ce26027a.txt
_cod_data_source_block H4L1_1
_cod_database_code 7214759

loop_
_symmetry_equiv_pos_as_xyz
'x, y, z'
'-x, y, -z+1/2'
'x+1/2, y+1/2, z'
'-x+1/2, y+1/2, -z+1/2'
'-x, -y, -z'
'x, -y, z-1/2'
'-x+1/2, -y+1/2, -z'
'x+1/2, -y+1/2, z-1/2'

loop_
_atom_site_label
_atom_site_type_symbol
_atom_site_fract_x
_atom_site_fract_y
_atom_site_fract_z
_atom_site_U_iso_or_equiv
_atom_site_adp_type
_atom_site_occupancy
_atom_site_symmetry_multiplicity
_atom_site_calc_flag
_atom_site_refinement_flags
_atom_site_disorder_assembly
_atom_site_disorder_group
O1 O 0.40560(16) 0.06393(5) 0.58122(10) 0.0417(4) Uani 1 1 d D . .
H1 H 0.415(2) 0.0782(9) 0.5240(14) 0.050 Uiso 1 1 d D . .
O2 O 0.56764(14) 0.03975(5) 0.42940(11) 0.0415(4) Uani 1 1 d D . .
H2 H 0.598(2) 0.0072(7) 0.4338(18) 0.050 Uiso 1 1 d D . .
N8 N 0.39778(15) 0.13123(6) 0.43933(11) 0.0322(4) Uani 1 1 d . . .
C1 C 0.36160(19) 0.10182(7) 0.63106(13) 0.0336(4) Uani 1 1 d . A .
C2 C 0.3060(2) 0.08907(8) 0.70824(14) 0.0405(5) Uani 1 1 d . . .
C3 C 0.2623(2) 0.12808(9) 0.75773(14) 0.0423(5) Uani 1 1 d . . .
H3 H 0.2240 0.1199 0.8095 0.051 Uiso 1 1 calc R . .
C4 C 0.2729(2) 0.17840(9) 0.73405(14) 0.0441(5) Uani 1 1 d . . .
C5 C 0.3288(2) 0.18980(8) 0.65750(14) 0.0406(5) Uani 1 1 d . A .
H5 H 0.3366 0.2240 0.6403 0.049 Uiso 1 1 calc R . .
C6 C 0.37351(18) 0.15211(7) 0.60572(13) 0.0325(4) Uani 1 1 d . . .
C7 C 0.4400(2) 0.16549(7) 0.52573(14) 0.0349(4) Uani 1 1 d . A .
H7A H 0.4157 0.2005 0.5029 0.042 Uiso 1 1 calc R . .
H7B H 0.5396 0.1638 0.5549 0.042 Uiso 1 1 calc R . .
C9 C 0.48286(18) 0.13680(8) 0.37160(13) 0.0339(4) Uani 1 1 d . A .
H9A H 0.4759 0.1719 0.3466 0.041 Uiso 1 1 calc R . .
H9B H 0.4476 0.1143 0.3132 0.041 Uiso 1 1 calc R . .
C10 C 0.62895(18) 0.12455(7) 0.42145(13) 0.0313(4) Uani 1 1 d . . .
C11 C 0.72711(19) 0.16207(8) 0.44043(14) 0.0353(4) Uani 1 1 d . A .
H11 H 0.7004 0.1956 0.4207 0.042 Uiso 1 1 calc R . .
C12 C 0.86299(19) 0.15198(8) 0.48737(15) 0.0391(5) Uani 1 1 d . . .
C13 C 0.89887(19) 0.10274(8) 0.51688(14) 0.0386(5) Uani 1 1 d . A .
H13 H 0.9912 0.0953 0.5500 0.046 Uiso 1 1 calc R . .
C14 C 0.8044(2) 0.06372(8) 0.49972(14) 0.0367(4) Uani 1 1 d . . .
C15 C 0.66944(19) 0.07503(7) 0.45029(13) 0.0329(4) Uani 1 1 d . A .
C19 C 0.2240(3) 0.22005(11) 0.78894(18) 0.0643(8) Uani 1 1 d . . .
H19A H 0.2244 0.2080 0.8552 0.096 Uiso 1 1 calc R . .
H19B H 0.1318 0.2298 0.7506 0.096 Uiso 1 1 calc R . .
H19C H 0.2841 0.2492 0.7965 0.096 Uiso 1 1 calc R . .
C20 C 0.2970(3) 0.03498(9) 0.73838(18) 0.0591(7) Uani 1 1 d . . .
H20A H 0.2262 0.0177 0.6864 0.089 Uiso 1 1 calc R . .
H20B H 0.2750 0.0338 0.8017 0.089 Uiso 1 1 calc R . .
H20C H 0.3840 0.0182 0.7466 0.089 Uiso 1 1 calc R . .
C21 C 0.8470(2) 0.01117(9) 0.53690(18) 0.0509(6) Uani 1 1 d . A .
H21A H 0.7838 -0.0022 0.5706 0.076 Uiso 1 1 calc R . .
H21B H 0.9384 0.0121 0.5841 0.076 Uiso 1 1 calc R . .
H21C H 0.8464 -0.0105 0.4801 0.076 Uiso 1 1 calc R . .
C22 C 0.9671(2) 0.19339(10) 0.5065(2) 0.0550(6) Uani 1 1 d . A .
H22A H 0.9818 0.2034 0.4432 0.083 Uiso 1 1 calc R . .
H22B H 1.0523 0.1813 0.5527 0.083 Uiso 1 1 calc R . .
H22C H 0.9348 0.2224 0.5361 0.083 Uiso 1 1 calc R . .
C16A C 0.2506(4) 0.13076(19) 0.3812(3) 0.0330(10) Uiso 0.50 1 d P A 1
H16A H 0.1977 0.1281 0.4294 0.040 Uiso 0.50 1 calc PR A 1
H16B H 0.2281 0.1636 0.3467 0.040 Uiso 0.50 1 calc PR A 1
C17A C 0.2044(8) 0.0901(2) 0.3052(6) 0.0420(15) Uani 0.50 1 d P A 1
H17A H 0.2541 0.0586 0.3307 0.050 Uiso 0.50 1 calc PR A 1
H17B H 0.2252 0.0997 0.2431 0.050 Uiso 0.50 1 calc PR A 1
C18A C 0.0506(4) 0.08059(18) 0.2812(3) 0.0425(9) Uani 0.50 1 d P . 1
H18A H 0.0274 0.0487 0.2433 0.051 Uiso 0.50 1 calc PR . 1
H18B H 0.0281 0.0766 0.3447 0.051 Uiso 0.50 1 calc PR . 1
C16B C 0.2592(4) 0.14854(18) 0.3868(3) 0.0269(9) Uiso 0.50 1 d P A 2
H16C H 0.2635 0.1811 0.3536 0.032 Uiso 0.50 1 calc PR A 2
H16D H 0.2089 0.1538 0.4361 0.032 Uiso 0.50 1 calc PR A 2
C17B C 0.1848(7) 0.1104(2) 0.3094(5) 0.0360(13) Uani 0.50 1 d P A 2
H17C H 0.2014 0.0760 0.3378 0.043 Uiso 0.50 1 calc PR A 2
H17D H 0.2185 0.1120 0.2503 0.043 Uiso 0.50 1 calc PR A 2
C18B C 0.0325(4) 0.1219(2) 0.2779(3) 0.0431(10) Uani 0.50 1 d P . 2
H18C H 0.0043 0.1279 0.3386 0.052 Uiso 0.50 1 calc PR . 2
H18D H 0.0152 0.1532 0.2376 0.052 Uiso 0.50 1 calc PR . 2

loop_
_atom_site_aniso_label
_atom_site_aniso_U_11
_atom_site_aniso_U_22
_atom_site_aniso_U_33
_atom_site_aniso_U_23
_atom_site_aniso_U_13
_atom_site_aniso_U_12
O1 0.0627(9) 0.0335(7) 0.0389(7) -0.0010(6) 0.0304(7) -0.0006(7)
O2 0.0410(8) 0.0340(7) 0.0559(9) -0.0032(6) 0.0243(7) -0.0043(6)
N8 0.0276(7) 0.0480(9) 0.0239(7) 0.0020(6) 0.0122(6) 0.0017(7)
C1 0.0366(10) 0.0406(10) 0.0272(8) -0.0023(7) 0.0149(7) 0.0005(8)
C2 0.0450(11) 0.0495(12) 0.0311(9) 0.0022(8) 0.0177(8) -0.0033(9)
C3 0.0408(11) 0.0651(14) 0.0258(9) 0.0021(9) 0.0175(8) 0.0044(10)
C4 0.0472(12) 0.0590(14) 0.0291(9) -0.0005(9) 0.0159(8) 0.0156(10)
C5 0.0498(12) 0.0424(11) 0.0329(10) 0.0018(8) 0.0176(9) 0.0111(9)
C6 0.0330(9) 0.0404(10) 0.0267(9) 0.0008(7) 0.0128(7) 0.0039(8)
C7 0.0429(10) 0.0344(10) 0.0331(9) 0.0010(8) 0.0199(8) 0.0010(8)
C9 0.0349(10) 0.0433(11) 0.0281(9) 0.0035(8) 0.0164(7) -0.0001(8)
C10 0.0321(9) 0.0406(10) 0.0262(8) -0.0017(7) 0.0162(7) -0.0015(8)
C11 0.0382(10) 0.0369(10) 0.0382(10) -0.0006(8) 0.0228(8) -0.0029(8)
C12 0.0356(10) 0.0487(12) 0.0392(10) -0.0079(9) 0.0205(8) -0.0072(9)
C13 0.0319(9) 0.0529(12) 0.0351(10) -0.0034(9) 0.0159(8) 0.0015(9)
C14 0.0387(10) 0.0439(11) 0.0347(9) -0.0006(8) 0.0217(8) 0.0043(8)
C15 0.0355(9) 0.0370(10) 0.0332(9) -0.0042(7) 0.0210(8) -0.0036(8)
C19 0.0853(19) 0.0745(18) 0.0430(12) 0.0025(12) 0.0345(13) 0.0323(15)
C20 0.0896(19) 0.0541(14) 0.0466(13) 0.0041(11) 0.0403(13) -0.0114(13)
C21 0.0503(13) 0.0525(13) 0.0573(13) 0.0073(11) 0.0271(11) 0.0121(11)
C22 0.0432(12) 0.0602(15) 0.0677(15) -0.0127(12) 0.0258(11) -0.0150(11)
C17A 0.033(3) 0.056(4) 0.038(2) -0.012(3) 0.012(2) 0.000(3)
C18A 0.036(2) 0.051(3) 0.037(2) -0.0105(18) 0.0070(15) -0.0018(19)
C17B 0.034(3) 0.048(4) 0.026(2) 0.004(3) 0.0089(19) 0.003(3)
C18B 0.034(3) 0.066(3) 0.030(2) 0.0060(17) 0.0106(16) 0.0051(19)

loop_
_geom_angle_atom_site_label_1
_geom_angle_atom_site_label_2
_geom_angle_atom_site_label_3
_geom_angle
_geom_angle_site_symmetry_1
C1 O1 H1 106.1(16) .
C15 O2 H2 114.0(15) .
C7 N8 C16B 102.9(2) .
C7 N8 C9 112.13(15) .
C16B N8 C9 108.99(19) .
C7 N8 C16A 117.1(2) .
C16B N8 C16A 18.66(19) .
C9 N8 C16A 110.9(2) .
O1 C1 C6 120.14(16) .
O1 C1 C2 119.06(18) .
C6 C1 C2 120.79(18) .
C3 C2 C1 118.03(19) .
C3 C2 C20 120.81(18) .
C1 C2 C20 121.14(19) .
C4 C3 C2 122.39(18) .
C4 C3 H3 118.8 .
C2 C3 H3 118.8 .
C3 C4 C5 118.19(19) .
C3 C4 C19 121.23(19) .
C5 C4 C19 120.6(2) .
C6 C5 C4 121.5(2) .
C6 C5 H5 119.3 .
C4 C5 H5 119.3 .
C5 C6 C1 119.10(17) .
C5 C6 C7 120.59(18) .
C1 C6 C7 120.26(16) .
N8 C7 C6 111.83(15) .
N8 C7 H7A 109.2 .
C6 C7 H7A 109.2 .
N8 C7 H7B 109.2 .
C6 C7 H7B 109.2 .
H7A C7 H7B 107.9 .
N8 C9 C10 112.97(14) .
N8 C9 H9A 109.0 .
C10 C9 H9A 109.0 .
N8 C9 H9B 109.0 .
C10 C9 H9B 109.0 .
H9A C9 H9B 107.8 .
C11 C10 C15 118.56(17) .
C11 C10 C9 120.76(18) .
C15 C10 C9 120.68(17) .
C12 C11 C10 122.08(19) .
C12 C11 H11 119.0 .
C10 C11 H11 119.0 .
C13 C12 C11 117.76(18) .
C13 C12 C22 121.4(2) .
C11 C12 C22 120.9(2) .
C12 C13 C14 122.45(18) .
C12 C13 H13 118.8 .
C14 C13 H13 118.8 .
C15 C14 C13 118.20(19) .
C15 C14 C21 121.12(19) .
C13 C14 C21 120.65(19) .
O2 C15 C14 123.36(18) .
O2 C15 C10 115.69(16) .
C14 C15 C10 120.92(18) .
C4 C19 H19A 109.5 .
C4 C19 H19B 109.5 .
H19A C19 H19B 109.5 .
C4 C19 H19C 109.5 .
H19A C19 H19C 109.5 .
H19B C19 H19C 109.5 .
C2 C20 H20A 109.5 .
C2 C20 H20B 109.5 .
H20A C20 H20B 109.5 .
C2 C20 H20C 109.5 .
H20A C20 H20C 109.5 .
H20B C20 H20C 109.5 .
C14 C21 H21A 109.5 .
C14 C21 H21B 109.5 .
H21A C21 H21B 109.5 .
C14 C21 H21C 109.5 .
H21A C21 H21C 109.5 .
H21B C21 H21C 109.5 .
C12 C22 H22A 109.5 .
C12 C22 H22B 109.5 .
H22A C22 H22B 109.5 .
C12 C22 H22C 109.5 .
H22A C22 H22C 109.5 .
H22B C22 H22C 109.5 .
C17A C16A N8 116.8(4) .
C17A C16A H16A 108.1 .
N8 C16A H16A 108.1 .
C17A C16A H16B 108.1 .
N8 C16A H16B 108.1 .
H16A C16A H16B 107.3 .
C16A C17A C18A 111.3(5) .
C16A C17A H17A 109.4 .
C18A C17A H17A 109.4 .
C16A C17A H17B 109.4 .
C18A C17A H17B 109.4 .
H17A C17A H17B 108.0 .
C18B C18A C17A 112.9(4) 2
C18B C18A H18A 109.0 2
C17A C18A H18A 109.0 .
C18B C18A H18B 109.0 2
C17A C18A H18B 109.0 .
H18A C18A H18B 107.8 .
N8 C16B C17B 111.0(4) .
N8 C16B H16C 109.4 .
C17B C16B H16C 109.4 .
N8 C16B H16D 109.4 .
C17B C16B H16D 109.4 .
H16C C16B H16D 108.0 .
C16B C17B C18B 109.4(4) .
C16B C17B H17C 109.8 .
C18B C17B H17C 109.8 .
C16B C17B H17D 109.8 .
C18B C17B H17D 109.8 .
H17C C17B H17D 108.2 .
C18A C18B C17B 112.8(4) 2
C18A C18B H18C 109.0 2
C17B C18B H18C 109.0 .
C18A C18B H18D 109.0 2
C17B C18B H18D 109.0 .
H18C C18B H18D 107.8 .

loop_
_geom_bond_atom_site_label_1
_geom_bond_atom_site_label_2
_geom_bond_distance
_geom_bond_site_symmetry_2
O1 C1 1.377(2) .
O1 H1 0.917(16) .
O2 C15 1.375(2) .
O2 H2 0.914(16) .
N8 C7 1.472(2) .
N8 C16B 1.477(4) .
N8 C9 1.482(2) .
N8 C16A 1.499(4) .
C1 C6 1.397(3) .
C1 C2 1.409(3) .
C2 C3 1.395(3) .
C2 C20 1.508(3) .
C3 C4 1.389(3) .
C3 H3 0.9500 .
C4 C5 1.395(3) .
C4 C19 1.518(3) .
C5 C6 1.394(3) .
C5 H5 0.9500 .
C6 C7 1.522(2) .
C7 H7A 0.9900 .
C7 H7B 0.9900 .
C9 C10 1.500(3) .
C9 H9A 0.9900 .
C9 H9B 0.9900 .
C10 C11 1.391(3) .
C10 C15 1.403(3) .
C11 C12 1.390(3) .
C11 H11 0.9500 .
C12 C13 1.388(3) .
C12 C22 1.507(3) .
C13 C14 1.396(3) .
C13 H13 0.9500 .
C14 C15 1.395(3) .
C14 C21 1.509(3) .
C19 H19A 0.9800 .
C19 H19B 0.9800 .
C19 H19C 0.9800 .
C20 H20A 0.9800 .
C20 H20B 0.9800 .
C20 H20C 0.9800 .
C21 H21A 0.9800 .
C21 H21B 0.9800 .
C21 H21C 0.9800 .
C22 H22A 0.9800 .
C22 H22B 0.9800 .
C22 H22C 0.9800 .
C16A C17A 1.492(8) .
C16A H16A 0.9900 .
C16A H16B 0.9900 .
C17A C18A 1.547(9) .
C17A H17A 0.9900 .
C17A H17B 0.9900 .
C18A C18B 1.485(6) 2
C18A H18A 0.9900 .
C18A H18B 0.9900 .
C16B C17B 1.515(8) .
C16B H16C 0.9900 .
C16B H16D 0.9900 .
C17B C18B 1.537(8) .
C17B H17C 0.9900 .
C17B H17D 0.9900 .
C18B C18A 1.485(6) 2
C18B H18C 0.9900 .
C18B H18D 0.9900 .

loop_
_geom_hbond_atom_site_label_D
_geom_hbond_atom_site_label_H
_geom_hbond_atom_site_label_A
_geom_hbond_distance_DH
_geom_hbond_distance_HA
_geom_hbond_distance_DA
_geom_hbond_angle_DHA
_geom_hbond_site_symmetry_A
O1 H1 N8 0.917(16) 1.816(19) 2.656(2) 151(2) .
O2 H2 O1 0.914(16) 1.900(18) 2.776(2) 160(2) 5_656

loop_
_geom_torsion_atom_site_label_1
_geom_torsion_atom_site_label_2
_geom_torsion_atom_site_label_3
_geom_torsion_atom_site_label_4
_geom_torsion
_geom_torsion_site_symmetry_4
O1 C1 C2 C3 179.91(18) .
C6 C1 C2 C3 0.6(3) .
O1 C1 C2 C20 1.4(3) .
C6 C1 C2 C20 -178.0(2) .
C1 C2 C3 C4 -0.5(3) .
C20 C2 C3 C4 178.0(2) .
C2 C3 C4 C5 0.3(3) .
C2 C3 C4 C19 179.8(2) .
C3 C4 C5 C6 -0.1(3) .
C19 C4 C5 C6 -179.6(2) .
C4 C5 C6 C1 0.2(3) .
C4 C5 C6 C7 -177.21(19) .
O1 C1 C6 C5 -179.72(17) .
C2 C1 C6 C5 -0.4(3) .
O1 C1 C6 C7 -2.3(3) .
C2 C1 C6 C7 176.98(18) .
C16B N8 C7 C6 75.3(2) .
C9 N8 C7 C6 -167.75(15) .
C16A N8 C7 C6 62.4(3) .
C5 C6 C7 N8 -140.76(18) .
C1 C6 C7 N8 41.9(2) .
C7 N8 C9 C10 61.5(2) .
C16B N8 C9 C10 174.8(2) .
C16A N8 C9 C10 -165.5(2) .
N8 C9 C10 C11 -111.48(19) .
N8 C9 C10 C15 68.3(2) .
C15 C10 C11 C12 -0.4(3) .
C9 C10 C11 C12 179.34(16) .
C10 C11 C12 C13 -1.0(3) .
C10 C11 C12 C22 179.74(18) .
C11 C12 C13 C14 1.0(3) .
C22 C12 C13 C14 -179.81(18) .
C12 C13 C14 C15 0.5(3) .
C12 C13 C14 C21 -177.44(18) .
C13 C14 C15 O2 -179.92(16) .
C21 C14 C15 O2 -2.0(3) .
C13 C14 C15 C10 -2.0(3) .
C21 C14 C15 C10 175.94(17) .
C11 C10 C15 O2 -179.98(15) .
C9 C10 C15 O2 0.3(2) .
C11 C10 C15 C14 2.0(3) .
C9 C10 C15 C14 -177.79(16) .
C7 N8 C16A C17A -169.8(4) .
C16B N8 C16A C17A 147.4(11) .
C9 N8 C16A C17A 59.8(5) .
N8 C16A C17A C18A 157.8(4) .
C16A C17A C18A C18B 71.7(6) 2
C7 N8 C16B C17B -166.3(4) .
C9 N8 C16B C17B 74.5(4) .
C16A N8 C16B C17B -24.6(7) .
N8 C16B C17B C18B 164.3(4) .
C16B C17B C18B C18A -168.0(4) 2
